data_2002994
loop_
_publ_author_name
'Madsen, Dennis'
'Burghammer, Manfred'
'Fiedler, Stefan'
'Muller, Harald'

_publ_section_title
;
 The single-crystal structure of the organic superconductor
 \b~CO~-(BEDT-TTF)~2~I~3~ from a powder grain
;
_journal_issue 4
_journal_name_full 'Acta Crystallographica Section B'
_journal_page_first 601
_journal_page_last 606
_journal_paper_doi 10.1107/S0108768199003468
_journal_volume 55
_journal_year 1999
_chemical_formula_sum 'C10 H8 I1.5 S8'
_chemical_formula_weight 574.99
_chemical_name_common beta-co-(BEDT-TTF)2I3
_chemical_name_systematic
;
  beta-co-(bis(ethylenedithio)tetrathiafulvalene)2 triiodide
;
_space_group_IT_number 2
_symmetry_cell_setting triclinic
_symmetry_space_group_name_Hall '-P 1'
_symmetry_space_group_name_H-M 'P -1'
_audit_creation_method SHELXL-97
_cell_angle_alpha 94.90
_cell_angle_beta 95.74
_cell_angle_gamma 110.00
_cell_formula_units_Z 2
_cell_length_a 6.585
_cell_length_b 9.038
_cell_length_c 15.205
_cell_measurement_reflns_used 896
_cell_measurement_temperature 200(2)
_cell_measurement_theta_max 24.9
_cell_measurement_theta_min 2.8
_cell_volume 839.138
_computing_cell_refinement 'Denzo (Otwinoski & Minor, 1993)'
_computing_data_reduction
;
 Denzo (Otwinoski & Minor, 1993) & CCP4 (Scala (Evans, 1997))
;
_computing_molecular_graphics 'ORTEP (Johnson, 1976)'
_computing_structure_refinement 'SHELXL-97 (Sheldrick, 1997)'
_computing_structure_solution 'SHELXS-97 (Sheldrick, 1990)'
_diffrn_ambient_temperature 200(2)
_diffrn_measured_fraction_theta_full .776
_diffrn_measured_fraction_theta_max .776
_diffrn_measurement_device_type 'Princeton CCD (1024x1024 pixels)'
_diffrn_measurement_method \f
_diffrn_radiation_monochromator Si(111)
_diffrn_radiation_source 'European Synchrotron Radiation Facility'
_diffrn_radiation_type Synchrotron
_diffrn_radiation_wavelength 0.68870
_diffrn_reflns_av_R_equivalents 0.032
_diffrn_reflns_av_sigmaI/netI 0.0232
_diffrn_reflns_limit_h_max 7
_diffrn_reflns_limit_h_min -8
_diffrn_reflns_limit_k_max 11
_diffrn_reflns_limit_k_min -11
_diffrn_reflns_limit_l_max 20
_diffrn_reflns_limit_l_min 0
_diffrn_reflns_number 13912
_diffrn_reflns_theta_full 27.33
_diffrn_reflns_theta_max 27.33
_diffrn_reflns_theta_min 3.22
_diffrn_standards_number 0
_exptl_absorpt_coefficient_mu 3.807
_exptl_absorpt_correction_type none
_exptl_crystal_colour brown
_exptl_crystal_density_diffrn 2.276
_exptl_crystal_density_method 'not measured'
_exptl_crystal_description plate
_exptl_crystal_F_000 551
_exptl_crystal_size_max 0.012
_exptl_crystal_size_mid 0.010
_exptl_crystal_size_min 0.002
_refine_diff_density_max 2.283
_refine_diff_density_min -1.719
_refine_ls_extinction_method none
_refine_ls_goodness_of_fit_ref 1.076
_refine_ls_hydrogen_treatment mixed
_refine_ls_matrix_type full
_refine_ls_number_parameters 198
_refine_ls_number_reflns 3230
_refine_ls_number_restraints 20
_refine_ls_restrained_S_all 1.075
_refine_ls_R_factor_all 0.0462
_refine_ls_R_factor_gt 0.0371
_refine_ls_shift/su_max 0.002
_refine_ls_shift/su_mean 0.000
_refine_ls_structure_factor_coef Fsqd
_refine_ls_weighting_details 'calc w=1/[\s^2^(Fo^2^)+(0.0097P)^2^+5.7148P] where P=(Fo^2^+2Fc^2^)/3'
_refine_ls_weighting_scheme calc
_refine_ls_wR_factor_ref 0.0812
_reflns_number_gt 2746
_reflns_number_total 3230
_reflns_threshold_expression >2sigma(I)
_cod_data_source_file ha0183.cif
_cod_data_source_block beta
_cod_original_cell_volume 839.1
_cod_original_formula_sum 'C10 H8 I1.50 S8'
_cod_database_code 2002994

loop_
_symmetry_equiv_pos_as_xyz
'x, y, z'
'-x, -y, -z'

loop_
_atom_site_label
_atom_site_fract_x
_atom_site_fract_y
_atom_site_fract_z
_atom_site_U_iso_or_equiv
_atom_site_adp_type
_atom_site_calc_flag
_atom_site_refinement_flags
_atom_site_occupancy
_atom_site_disorder_assembly
_atom_site_disorder_group
_atom_site_type_symbol
I1 0.0000 0.0000 0.0000 0.03994(17) Uani d SP 0.986(3) . . I
I2 0.40573(8) 0.25157(6) -0.01721(3) 0.05150(16) Uani d P 0.986(3) . . I
S1 0.0963(2) -0.14611(17) 0.43081(8) 0.0288(3) Uani d . 1 . . S
S2 0.4627(2) -0.26148(17) 0.44813(8) 0.0263(3) Uani d . 1 . . S
S3 0.2085(3) 0.0071(2) 0.27059(10) 0.0392(4) Uani d D 1 . . S
S4 0.6385(3) -0.1389(2) 0.28793(10) 0.0394(4) Uani d D 1 . . S
S5 0.2814(2) -0.43049(16) 0.61967(7) 0.0249(3) Uani d . 1 . . S
S6 -0.0835(2) -0.31358(17) 0.59826(7) 0.0256(3) Uani d . 1 . . S
S7 0.1971(2) -0.54159(18) 0.79329(8) 0.0322(3) Uani d DU 1 . . S
S8 -0.2374(2) -0.39674(18) 0.76841(8) 0.0322(3) Uani d DU 1 . . S
C1 0.2268(8) -0.2543(6) 0.4878(3) 0.0217(10) Uani d . 1 . . C
C2 0.2721(8) -0.1055(6) 0.3496(3) 0.0237(11) Uani d . 1 . . C
C3 0.4092(8) 0.0204(8) 0.1965(3) 0.0376(14) Uani d D 1 . . C
H3A 0.3478 -0.0834 0.1472 0.045 Uiso calc . 1 . . H
H3B 0.4265 0.1226 0.1619 0.045 Uiso calc . 1 . . H
C4 0.6299(9) 0.0335(6) 0.2389(4) 0.0350(13) Uani d D 1 . . C
H4A 0.6896 0.1347 0.2900 0.042 Uiso calc . 1 . . H
H4B 0.7393 0.0559 0.1892 0.042 Uiso calc . 1 . . H
C5 0.4378(9) -0.1576(6) 0.3580(3) 0.0251(11) Uani d . 1 . . C
C6 0.1496(8) -0.3259(6) 0.5590(3) 0.0214(10) Uani d . 1 . . C
C7 0.1177(8) -0.4523(6) 0.7054(3) 0.0205(10) Uani d . 1 A . C
C8A -0.0351(15) -0.5828(13) 0.8529(8) 0.030(3) Uani d PDU 0.490(17) A 1 C
H8A -0.1689 -0.6817 0.8160 0.036 Uiso calc P 0.49 A 1 H
H8B 0.0057 -0.6168 0.9169 0.036 Uiso calc P 0.49 A 1 H
C9A -0.106(2) -0.4432(14) 0.8670(5) 0.031(3) Uani d PDU 0.490(17) A 1 C
H9A 0.0357 -0.3405 0.8942 0.037 Uiso calc P 0.49 A 1 H
H9B -0.2168 -0.4649 0.9161 0.037 Uiso calc P 0.49 A 1 H
C8B 0.0429(15) -0.4891(17) 0.8747(5) 0.038(4) Uani d PDU 0.510(17) A 2 C
H8C 0.0594 -0.5481 0.9324 0.046 Uiso calc P 0.51 A 2 H
H8D 0.1146 -0.3628 0.8956 0.046 Uiso calc P 0.51 A 2 H
C9B -0.1946(15) -0.5298(13) 0.8437(8) 0.032(3) Uani d PDU 0.510(17) A 2 C
H9C -0.2785 -0.5228 0.9006 0.039 Uiso calc P 0.51 A 2 H
H9D -0.2623 -0.6502 0.8106 0.039 Uiso calc P 0.51 A 2 H
C10 -0.0491(8) -0.3979(6) 0.6958(3) 0.0210(10) Uani d . 1 A . C

loop_
_atom_site_aniso_label
_atom_site_aniso_U_11
_atom_site_aniso_U_22
_atom_site_aniso_U_33
_atom_site_aniso_U_12
_atom_site_aniso_U_13
_atom_site_aniso_U_23
I1 0.0487(4) 0.0416(3) 0.0244(2) 0.0114(3) -0.0044(2) 0.0068(2)
I2 0.0598(3) 0.0495(3) 0.0365(2) 0.0067(2) 0.00794(19) 0.01076(18)
S1 0.0301(9) 0.0439(8) 0.0255(6) 0.0239(6) 0.0136(5) 0.0174(5)
S2 0.0231(8) 0.0416(8) 0.0224(5) 0.0181(6) 0.0075(4) 0.0144(5)
S3 0.0381(10) 0.0571(10) 0.0433(8) 0.0318(8) 0.0224(6) 0.0355(7)
S4 0.0401(10) 0.0586(10) 0.0416(7) 0.0337(8) 0.0273(7) 0.0305(7)
S5 0.0244(8) 0.0399(8) 0.0181(5) 0.0188(6) 0.0060(4) 0.0105(5)
S6 0.0246(8) 0.0415(8) 0.0195(5) 0.0197(6) 0.0070(4) 0.0118(5)
S7 0.0349(9) 0.0502(9) 0.0230(6) 0.0250(7) 0.0089(5) 0.0182(5)
S8 0.0327(9) 0.0481(9) 0.0293(6) 0.0240(7) 0.0180(5) 0.0198(6)
C1 0.023(3) 0.030(3) 0.0167(19) 0.014(2) 0.0044(17) 0.0073(17)
C2 0.021(3) 0.036(3) 0.021(2) 0.014(2) 0.0085(18) 0.0151(19)
C3 0.037(4) 0.054(4) 0.032(3) 0.023(3) 0.014(2) 0.020(3)
C4 0.029(4) 0.039(3) 0.039(3) 0.010(3) 0.013(2) 0.018(2)
C5 0.025(3) 0.035(3) 0.022(2) 0.014(2) 0.0095(18) 0.0120(19)
C6 0.020(3) 0.034(3) 0.0171(19) 0.016(2) 0.0044(17) 0.0073(18)
C7 0.020(3) 0.027(3) 0.0148(19) 0.008(2) 0.0015(16) 0.0081(17)
C8A 0.027(8) 0.036(7) 0.031(6) 0.011(6) 0.010(5) 0.021(5)
C9A 0.044(10) 0.031(8) 0.025(5) 0.017(7) 0.014(5) 0.015(5)
C8B 0.031(7) 0.065(12) 0.021(5) 0.018(7) 0.008(4) 0.014(5)
C9B 0.031(6) 0.022(7) 0.043(6) 0.002(5) 0.016(5) 0.018(5)
C10 0.022(3) 0.027(3) 0.0155(19) 0.008(2) 0.0067(17) 0.0074(17)

loop_
_atom_type_symbol
_atom_type_description
_atom_type_scat_dispersion_real
_atom_type_scat_dispersion_imag
_atom_type_scat_source
I I -.4742 1.8119 'International Tables Vol C Tables 4.2.6.8 and 6.1.1.4'
S S .1246 .1234 'International Tables Vol C Tables 4.2.6.8 and 6.1.1.4'
C C .0033 .0016 'International Tables Vol C Tables 4.2.6.8 and 6.1.1.4'
H H .0000 .0000 'International Tables Vol C Tables 4.2.6.8 and 6.1.1.4'

loop_
_geom_angle_atom_site_label_1
_geom_angle_atom_site_label_2
_geom_angle_atom_site_label_3
_geom_angle_site_symmetry_1
_geom_angle
I2 I1 I2 2 180.0
C1 S1 C2 . 95.3(2)
C1 S2 C5 . 94.8(2)
C2 S3 C3 . 102.8(2)
C5 S4 C4 . 99.6(2)
C6 S5 C7 . 95.1(2)
C6 S6 C10 . 95.3(2)
C7 S7 C8A . 101.4(4)
C7 S7 C8B . 98.7(4)
C8A S7 C8B . 27.0(5)
C10 S8 C9B . 101.3(4)
C10 S8 C9A . 99.6(4)
C9B S8 C9A . 26.4(4)
C6 C1 S1 . 121.7(4)
C6 C1 S2 . 123.1(4)
S1 C1 S2 . 115.2(2)
C5 C2 S3 . 129.0(4)
C5 C2 S1 . 116.8(3)
S3 C2 S1 . 114.2(3)
C4 C3 S3 . 116.1(3)
C4 C3 H3A . 108.3
S3 C3 H3A . 108.3
C4 C3 H3B . 108.3
S3 C3 H3B . 108.3
H3A C3 H3B . 107.4
C3 C4 S4 . 114.6(4)
C3 C4 H4A . 108.6
S4 C4 H4A . 108.6
C3 C4 H4B . 108.6
S4 C4 H4B . 108.6
H4A C4 H4B . 107.6
C2 C5 S2 . 117.9(3)
C2 C5 S4 . 128.0(4)
S2 C5 S4 . 114.2(3)
C1 C6 S6 . 122.0(4)
C1 C6 S5 . 122.8(4)
S6 C6 S5 . 115.1(2)
C10 C7 S7 . 128.6(3)
C10 C7 S5 . 117.0(3)
S7 C7 S5 . 114.4(3)
C9A C8A S7 . 112.3(7)
C9A C8A H8A . 109.2
S7 C8A H8A . 109.2
C9A C8A H8B . 109.1
S7 C8A H8B . 109.1
H8A C8A H8B . 107.9
C8A C9A S8 . 115.3(7)
C8A C9A H9A . 108.4
S8 C9A H9A . 108.4
C8A C9A H9B . 108.4
S8 C9A H9B . 108.4
H9A C9A H9B . 107.5
C9B C8B S7 . 115.5(7)
C9B C8B H8C . 108.4
S7 C8B H8C . 108.4
C9B C8B H8D . 108.4
S7 C8B H8D . 108.4
H8C C8B H8D . 107.5
C8B C9B S8 . 111.0(7)
C8B C9B H9C . 109.4
S8 C9B H9C . 109.4
C8B C9B H9D . 109.4
S8 C9B H9D . 109.4
H9C C9B H9D . 108.0
C7 C10 S8 . 128.9(3)
C7 C10 S6 . 116.9(3)
S8 C10 S6 . 114.2(3)

loop_
_geom_bond_atom_site_label_1
_geom_bond_atom_site_label_2
_geom_bond_site_symmetry_2
_geom_bond_distance
I1 I2 2 2.9089(8)
I1 I2 . 2.9089(8)
S1 C1 . 1.737(5)
S1 C2 . 1.753(5)
S2 C1 . 1.741(5)
S2 C5 . 1.752(5)
S3 C2 . 1.747(5)
S3 C3 . 1.800(4)
S4 C5 . 1.752(5)
S4 C4 . 1.799(4)
S5 C6 . 1.746(5)
S5 C7 . 1.755(5)
S6 C6 . 1.736(5)
S6 C10 . 1.754(4)
S7 C7 . 1.744(4)
S7 C8A . 1.801(5)
S7 C8B . 1.808(5)
S8 C10 . 1.743(5)
S8 C9B . 1.800(5)
S8 C9A . 1.808(5)
C1 C6 . 1.361(6)
C2 C5 . 1.327(7)
C3 C4 . 1.491(7)
C3 H3A . 1.0800
C3 H3B . 1.0800
C4 H4A . 1.0800
C4 H4B . 1.0800
C7 C10 . 1.349(7)
C8A C9A . 1.494(7)
C8A H8A . 1.0800
C8A H8B . 1.0800
C9A H9A . 1.0800
C9A H9B . 1.0800
C8B C9B . 1.495(7)
C8B H8C . 1.0800
C8B H8D . 1.0800
C9B H9C . 1.0800
C9B H9D . 1.0800

loop_
_geom_torsion_atom_site_label_1
_geom_torsion_atom_site_label_2
_geom_torsion_atom_site_label_3
_geom_torsion_atom_site_label_4
_geom_torsion
C2 S1 C1 C6 -176.7(5)
C2 S1 C1 S2 4.2(3)
C5 S2 C1 C6 176.8(5)
C5 S2 C1 S1 -4.0(3)
C3 S3 C2 C5 5.1(6)
C3 S3 C2 S1 -177.9(3)
C1 S1 C2 C5 -2.7(5)
C1 S1 C2 S3 179.9(3)
C2 S3 C3 C4 -35.9(5)
S3 C3 C4 S4 65.6(6)
C5 S4 C4 C3 -54.2(4)
S3 C2 C5 S2 177.3(3)
S1 C2 C5 S2 .3(6)
S3 C2 C5 S4 -3.9(9)
S1 C2 C5 S4 179.1(3)
C1 S2 C5 C2 2.2(5)
C1 S2 C5 S4 -176.7(3)
C4 S4 C5 C2 24.3(6)
C4 S4 C5 S2 -156.8(3)
S1 C1 C6 S6 -.3(7)
S2 C1 C6 S6 178.8(3)
S1 C1 C6 S5 -178.1(3)
S2 C1 C6 S5 1.0(7)
C10 S6 C6 C1 -170.3(5)
C10 S6 C6 S5 7.6(3)
C7 S5 C6 C1 170.5(5)
C7 S5 C6 S6 -7.4(3)
C8A S7 C7 C10 12.7(7)
C8B S7 C7 C10 -14.6(7)
C8A S7 C7 S5 -167.9(5)
C8B S7 C7 S5 164.8(5)
C6 S5 C7 C10 4.1(5)
C6 S5 C7 S7 -175.4(3)
C7 S7 C8A C9A -47.3(9)
C8B S7 C8A C9A 39.6(8)
S7 C8A C9A S8 72.0(13)
C10 S8 C9A C8A -49.5(10)
C9B S8 C9A C8A 46.7(9)
C7 S7 C8B C9B 51.7(10)
C8A S7 C8B C9B -46.3(8)
S7 C8B C9B S8 -73.9(13)
C10 S8 C9B C8B 47.9(9)
C9A S8 C9B C8B -40.8(8)
S7 C7 C10 S8 .9(8)
S5 C7 C10 S8 -178.5(3)
S7 C7 C10 S6 179.9(3)
S5 C7 C10 S6 .5(6)
C9B S8 C10 C7 -13.9(7)
C9A S8 C10 C7 12.8(7)
C9B S8 C10 S6 167.0(5)
C9A S8 C10 S6 -166.2(5)
C6 S6 C10 C7 -4.9(5)
C6 S6 C10 S8 174.3(3)
